data_7208920
loop_
_publ_author_name
'Shao, Ming-Yan'
'Huo, Peng'
'Sun, Yong-Gang'
'Li, Xin-Yu'
'Zhu, Qin-Yu'
'Dai, Jie'

_publ_section_title
;
 Synthetic methods and structural study of coordination polymers of Cd(ii)
 and Co(ii) with tetrathiafulvalene--tetracarboxylate
;
_journal_issue 6
_journal_name_full CrystEngComm
_journal_page_first 1086
_journal_paper_doi 10.1039/c2ce26219c
_journal_volume 15
_journal_year 2013
_chemical_formula_sum 'C16 H12 Co N2 O5 S2'
_chemical_formula_weight 435.35
_chemical_name_systematic
;
?
;
_space_group_IT_number 15
_symmetry_cell_setting monoclinic
_symmetry_space_group_name_Hall '-C 2yc'
_symmetry_space_group_name_H-M 'C 1 2/c 1'
_atom_sites_solution_hydrogens geom
_atom_sites_solution_primary direct
_atom_sites_solution_secondary difmap
_audit_creation_method SHELXL-97
_cell_angle_alpha 90.00
_cell_angle_beta 108.49(3)
_cell_angle_gamma 90.00
_cell_formula_units_Z 8
_cell_length_a 22.748(5)
_cell_length_b 10.543(2)
_cell_length_c 15.131(3)
_cell_measurement_reflns_used 6499
_cell_measurement_temperature 223(2)
_cell_measurement_theta_max 27.5
_cell_measurement_theta_min 3.3
_cell_volume 3441.6(14)
_computing_structure_refinement 'SHELXL-97 (Sheldrick, 1997)'
_computing_structure_solution 'SHELXS-97 (Sheldrick, 1990)'
_diffrn_ambient_temperature 223(2)
_diffrn_detector_area_resol_mean 14.63
_diffrn_measured_fraction_theta_full 0.967
_diffrn_measured_fraction_theta_max 0.967
_diffrn_measurement_device_type 'Rigaku Mercury'
_diffrn_measurement_method \w
_diffrn_radiation_monochromator graphite
_diffrn_radiation_source 'fine-focus sealed tube'
_diffrn_radiation_type MoK\a
_diffrn_radiation_wavelength 0.71073
_diffrn_reflns_av_R_equivalents 0.1116
_diffrn_reflns_av_sigmaI/netI 0.1689
_diffrn_reflns_limit_h_max 29
_diffrn_reflns_limit_h_min -28
_diffrn_reflns_limit_k_max 12
_diffrn_reflns_limit_k_min -13
_diffrn_reflns_limit_l_max 14
_diffrn_reflns_limit_l_min -19
_diffrn_reflns_number 9289
_diffrn_reflns_theta_full 27.47
_diffrn_reflns_theta_max 27.47
_diffrn_reflns_theta_min 3.31
_exptl_absorpt_coefficient_mu 1.271
_exptl_absorpt_correction_T_max 0.881
_exptl_absorpt_correction_T_min 0.796
_exptl_absorpt_correction_type multi-scan
_exptl_absorpt_process_details 'Jacobson, R. (1998) Private communication'
_exptl_crystal_colour Red
_exptl_crystal_density_diffrn 1.680
_exptl_crystal_density_method 'not measured'
_exptl_crystal_description Block
_exptl_crystal_F_000 1768
_exptl_crystal_size_max 0.38
_exptl_crystal_size_mid 0.15
_exptl_crystal_size_min 0.10
_refine_diff_density_max 0.507
_refine_diff_density_min -0.456
_refine_diff_density_rms 0.110
_refine_ls_extinction_method none
_refine_ls_goodness_of_fit_ref 1.078
_refine_ls_hydrogen_treatment mixed
_refine_ls_matrix_type full
_refine_ls_number_parameters 240
_refine_ls_number_reflns 3814
_refine_ls_number_restraints 0
_refine_ls_restrained_S_all 1.078
_refine_ls_R_factor_all 0.1736
_refine_ls_R_factor_gt 0.0953
_refine_ls_shift/su_max 0.000
_refine_ls_shift/su_mean 0.000
_refine_ls_structure_factor_coef Fsqd
_refine_ls_weighting_details 'calc w=1/[\s^2^(Fo^2^)+(0.0494P)^2^+0.0000P] where P=(Fo^2^+2Fc^2^)/3'
_refine_ls_weighting_scheme calc
_refine_ls_wR_factor_gt 0.1429
_refine_ls_wR_factor_ref 0.1752
_reflns_number_gt 2177
_reflns_number_total 3814
_reflns_threshold_expression >2sigma(I)
_cod_data_source_file c2ce26219c.txt
_cod_data_source_block 6
_cod_original_cell_volume 3441.6(12)
_cod_original_sg_symbol_Hall '-C 2yc '
_cod_original_sg_symbol_H-M 'C 2/c '
_cod_database_code 7208920

loop_
_symmetry_equiv_pos_as_xyz
'x, y, z'
'-x, y, -z+1/2'
'x+1/2, y+1/2, z'
'-x+1/2, y+1/2, -z+1/2'
'-x, -y, -z'
'x, -y, z-1/2'
'-x+1/2, -y+1/2, -z'
'x+1/2, -y+1/2, z-1/2'

loop_
_atom_site_label
_atom_site_type_symbol
_atom_site_fract_x
_atom_site_fract_y
_atom_site_fract_z
_atom_site_U_iso_or_equiv
_atom_site_adp_type
_atom_site_occupancy
_atom_site_symmetry_multiplicity
_atom_site_calc_flag
_atom_site_refinement_flags
Co1 Co 0.25902(4) 0.63720(8) 0.79079(7) 0.0259(3) Uani 1 1 d .
S1 S 0.06454(8) 0.65614(17) 0.50818(15) 0.0398(6) Uani 1 1 d .
S2 S 0.08458(8) 0.38598(17) 0.55552(15) 0.0409(6) Uani 1 1 d .
N1 N 0.1643(2) 0.6495(5) 0.7978(4) 0.0327(15) Uani 1 1 d .
N2 N 0.3511(2) 0.6209(5) 0.7782(4) 0.0288(14) Uani 1 1 d .
C1 C 0.1397(3) 0.6096(6) 0.5770(5) 0.0295(17) Uani 1 1 d .
C2 C 0.1484(3) 0.4867(6) 0.5981(5) 0.0264(16) Uani 1 1 d .
C3 C 0.0302(3) 0.5083(7) 0.5137(5) 0.0353(19) Uani 1 1 d .
C4 C 0.1823(3) 0.7222(7) 0.5961(5) 0.0323(17) Uani 1 1 d .
C5 C 0.2064(3) 0.4136(6) 0.6557(5) 0.0258(16) Uani 1 1 d .
C6 C 0.1336(3) 0.5435(7) 0.8087(6) 0.040(2) Uani 1 1 d .
H6 H 0.1563 0.4698 0.8293 0.048 Uiso 1 1 calc R
C7 C 0.0697(3) 0.5404(8) 0.7904(6) 0.039(2) Uani 1 1 d .
H7 H 0.0506 0.4650 0.7980 0.046 Uiso 1 1 calc R
C8 C 0.0344(3) 0.6476(7) 0.7612(5) 0.0324(17) Uani 1 1 d .
C9 C 0.0670(3) 0.7559(7) 0.7534(5) 0.0368(19) Uani 1 1 d .
H9 H 0.0459 0.8321 0.7356 0.044 Uiso 1 1 calc R
C10 C 0.1307(3) 0.7514(7) 0.7718(5) 0.0338(18) Uani 1 1 d .
H10 H 0.1508 0.8259 0.7653 0.041 Uiso 1 1 calc R
C11 C 0.3604(3) 0.6487(7) 0.6973(6) 0.0393(19) Uani 1 1 d .
H11 H 0.3262 0.6732 0.6476 0.047 Uiso 1 1 calc R
C12 C 0.4165(3) 0.6437(8) 0.6826(6) 0.0404(19) Uani 1 1 d .
H12 H 0.4195 0.6611 0.6239 0.049 Uiso 1 1 calc R
C13 C 0.4689(3) 0.6126(7) 0.7557(5) 0.0332(18) Uani 1 1 d .
C14 C 0.4604(3) 0.5864(7) 0.8402(6) 0.0369(19) Uani 1 1 d .
H14 H 0.4943 0.5660 0.8916 0.044 Uiso 1 1 calc R
C15 C 0.4017(3) 0.5905(7) 0.8487(5) 0.0352(18) Uani 1 1 d .
H15 H 0.3972 0.5711 0.9062 0.042 Uiso 1 1 calc R
C16 C 0.2837(6) 0.5796(9) 1.0012(7) 0.081(4) Uani 1 1 d .
H16A H 0.3232 0.6158 1.0346 0.121 Uiso 1 1 calc R
H16B H 0.2752 0.5098 1.0361 0.121 Uiso 1 1 calc R
H16C H 0.2520 0.6428 0.9925 0.121 Uiso 1 1 calc R
O1 O 0.1640(2) 0.8142(5) 0.5415(4) 0.0522(16) Uani 1 1 d .
O2 O 0.2315(2) 0.7229(4) 0.6632(3) 0.0325(12) Uani 1 1 d .
O3 O 0.24578(19) 0.4667(4) 0.7220(4) 0.0335(13) Uani 1 1 d .
O4 O 0.2069(2) 0.2992(4) 0.6319(3) 0.0309(12) Uani 1 1 d .
O5 O 0.2847(2) 0.5365(5) 0.9146(4) 0.0374(14) Uani 1 1 d .
H1 H 0.293(3) 0.464(6) 0.917(5) 0.03(2) Uiso 1 1 d .

loop_
_atom_site_aniso_label
_atom_site_aniso_U_11
_atom_site_aniso_U_22
_atom_site_aniso_U_33
_atom_site_aniso_U_23
_atom_site_aniso_U_13
_atom_site_aniso_U_12
Co1 0.0197(4) 0.0264(5) 0.0300(6) -0.0008(4) 0.0058(4) -0.0011(4)
S1 0.0269(9) 0.0290(10) 0.0527(14) 0.0096(9) -0.0025(9) -0.0033(8)
S2 0.0253(9) 0.0264(10) 0.0594(15) 0.0033(9) -0.0032(9) -0.0053(8)
N1 0.029(3) 0.029(3) 0.040(4) 0.006(3) 0.010(3) 0.005(3)
N2 0.023(3) 0.031(3) 0.036(4) 0.003(3) 0.013(3) -0.003(2)
C1 0.026(3) 0.032(4) 0.029(4) -0.003(3) 0.006(3) -0.009(3)
C2 0.019(3) 0.026(4) 0.033(5) -0.005(3) 0.005(3) 0.002(3)
C3 0.026(3) 0.033(4) 0.034(5) 0.007(4) -0.009(3) 0.007(4)
C4 0.035(4) 0.029(4) 0.036(5) 0.003(4) 0.016(4) -0.003(3)
C5 0.020(3) 0.028(4) 0.030(4) 0.006(3) 0.010(3) -0.005(3)
C6 0.039(4) 0.032(4) 0.056(6) 0.005(4) 0.023(4) 0.005(4)
C7 0.029(4) 0.045(5) 0.047(6) 0.003(4) 0.020(4) -0.007(3)
C8 0.029(4) 0.032(4) 0.035(5) -0.006(4) 0.008(3) 0.006(3)
C9 0.038(4) 0.028(4) 0.044(5) -0.008(4) 0.012(4) 0.006(3)
C10 0.021(3) 0.039(4) 0.043(5) 0.003(4) 0.012(3) -0.001(3)
C11 0.026(4) 0.047(5) 0.044(5) 0.011(4) 0.009(3) 0.004(4)
C12 0.034(4) 0.056(5) 0.031(5) 0.009(4) 0.010(3) 0.005(4)
C13 0.028(4) 0.039(4) 0.033(5) -0.006(4) 0.010(3) 0.001(3)
C14 0.031(4) 0.036(4) 0.040(5) -0.001(4) 0.007(4) 0.008(3)
C15 0.030(4) 0.041(4) 0.030(5) 0.003(4) 0.002(3) 0.000(3)
C16 0.158(11) 0.059(6) 0.048(7) 0.012(5) 0.064(7) 0.037(7)
O1 0.048(3) 0.041(3) 0.052(4) 0.015(3) -0.005(3) -0.012(3)
O2 0.023(2) 0.037(3) 0.035(3) 0.002(2) 0.005(2) -0.008(2)
O3 0.020(2) 0.029(3) 0.047(4) -0.005(2) 0.004(2) 0.001(2)
O4 0.037(3) 0.019(2) 0.034(3) 0.001(2) 0.008(2) -0.001(2)
O5 0.043(3) 0.029(3) 0.042(4) 0.001(3) 0.016(3) 0.011(3)

loop_
_atom_type_symbol
_atom_type_description
_atom_type_scat_dispersion_real
_atom_type_scat_dispersion_imag
_atom_type_scat_source
C C 0.0033 0.0016 'International Tables Vol C Tables 4.2.6.8 and 6.1.1.4'
H H 0.0000 0.0000 'International Tables Vol C Tables 4.2.6.8 and 6.1.1.4'
Co Co 0.3494 0.9721 'International Tables Vol C Tables 4.2.6.8 and 6.1.1.4'
N N 0.0061 0.0033 'International Tables Vol C Tables 4.2.6.8 and 6.1.1.4'
O O 0.0106 0.0060 'International Tables Vol C Tables 4.2.6.8 and 6.1.1.4'
S S 0.1246 0.1234 'International Tables Vol C Tables 4.2.6.8 and 6.1.1.4'

loop_
_geom_angle_atom_site_label_1
_geom_angle_atom_site_label_2
_geom_angle_atom_site_label_3
_geom_angle
_geom_angle_site_symmetry_1
_geom_angle_site_symmetry_3
O2 Co1 O3 87.5(2) . .
O2 Co1 O5 175.3(2) . .
O3 Co1 O5 87.9(2) . .
O2 Co1 O4 96.70(19) . 4_556
O3 Co1 O4 167.24(17) . 4_556
O5 Co1 O4 87.9(2) . 4_556
O2 Co1 N2 88.1(2) . .
O3 Co1 N2 82.91(19) . .
O5 Co1 N2 92.0(2) . .
O4 Co1 N2 85.2(2) 4_556 .
O2 Co1 N1 90.4(2) . .
O3 Co1 N1 95.0(2) . .
O5 Co1 N1 89.2(2) . .
O4 Co1 N1 97.0(2) 4_556 .
N2 Co1 N1 177.6(2) . .
C3 S1 C1 95.0(3) . .
C2 S2 C3 95.4(3) . .
C10 N1 C6 116.2(6) . .
C10 N1 Co1 121.6(5) . .
C6 N1 Co1 120.5(5) . .
C15 N2 C11 115.8(6) . .
C15 N2 Co1 124.1(5) . .
C11 N2 Co1 120.0(4) . .
C2 C1 C4 133.1(6) . .
C2 C1 S1 117.0(5) . .
C4 C1 S1 109.8(5) . .
C1 C2 C5 131.3(6) . .
C1 C2 S2 117.2(5) . .
C5 C2 S2 111.5(5) . .
C3 C3 S1 122.6(7) 5_566 .
C3 C3 S2 124.2(8) 5_566 .
S1 C3 S2 113.2(4) . .
O2 C4 O1 123.7(6) . .
O2 C4 C1 121.2(6) . .
O1 C4 C1 115.1(6) . .
O3 C5 O4 126.2(6) . .
O3 C5 C2 120.0(6) . .
O4 C5 C2 113.7(6) . .
N1 C6 C7 122.7(7) . .
N1 C6 H6 118.6 . .
C7 C6 H6 118.6 . .
C8 C7 C6 120.7(7) . .
C8 C7 H7 119.6 . .
C6 C7 H7 119.6 . .
C7 C8 C9 115.5(6) . .
C7 C8 C8 122.4(4) . 2_556
C9 C8 C8 122.1(4) . 2_556
C8 C9 C10 120.5(7) . .
C8 C9 H9 119.7 . .
C10 C9 H9 119.7 . .
N1 C10 C9 124.2(7) . .
N1 C10 H10 117.9 . .
C9 C10 H10 117.9 . .
N2 C11 C12 124.6(7) . .
N2 C11 H11 117.7 . .
C12 C11 H11 117.7 . .
C11 C12 C13 119.5(7) . .
C11 C12 H12 120.3 . .
C13 C12 H12 120.3 . .
C14 C13 C12 116.7(6) . .
C14 C13 C13 121.9(8) . 2_656
C12 C13 C13 121.4(9) . 2_656
C13 C14 C15 120.2(7) . .
C13 C14 H14 119.9 . .
C15 C14 H14 119.9 . .
N2 C15 C14 123.1(7) . .
N2 C15 H15 118.4 . .
C14 C15 H15 118.4 . .
O5 C16 H16A 109.5 . .
O5 C16 H16B 109.5 . .
H16A C16 H16B 109.5 . .
O5 C16 H16C 109.5 . .
H16A C16 H16C 109.5 . .
H16B C16 H16C 109.5 . .
C4 O2 Co1 133.9(5) . .
C5 O3 Co1 139.0(4) . .
C5 O4 Co1 131.4(5) . 4_546
C16 O5 Co1 126.8(5) . .
C16 O5 H1 110(5) . .
Co1 O5 H1 122(5) . .

loop_
_geom_bond_atom_site_label_1
_geom_bond_atom_site_label_2
_geom_bond_distance
_geom_bond_site_symmetry_2
Co1 O2 2.042(5) .
Co1 O3 2.051(5) .
Co1 O5 2.070(6) .
Co1 O4 2.077(5) 4_556
Co1 N2 2.168(5) .
Co1 N1 2.195(6) .
S1 C3 1.758(7) .
S1 C1 1.765(7) .
S2 C2 1.749(6) .
S2 C3 1.760(7) .
N1 C10 1.304(8) .
N1 C6 1.354(9) .
N2 C15 1.338(8) .
N2 C11 1.341(9) .
C1 C2 1.334(9) .
C1 C4 1.502(9) .
C2 C5 1.537(9) .
C3 C3 1.313(13) 5_566
C4 O2 1.250(8) .
C4 O1 1.256(8) .
C5 O3 1.246(8) .
C5 O4 1.260(8) .
C6 C7 1.393(9) .
C6 H6 0.9300 .
C7 C8 1.375(10) .
C7 H7 0.9300 .
C8 C9 1.386(10) .
C8 C8 1.492(13) 2_556
C9 C10 1.388(9) .
C9 H9 0.9300 .
C10 H10 0.9300 .
C11 C12 1.364(10) .
C11 H11 0.9300 .
C12 C13 1.384(10) .
C12 H12 0.9300 .
C13 C14 1.382(10) .
C13 C13 1.478(13) 2_656
C14 C15 1.382(10) .
C14 H14 0.9300 .
C15 H15 0.9300 .
C16 O5 1.394(10) .
C16 H16A 0.9600 .
C16 H16B 0.9600 .
C16 H16C 0.9600 .
O4 Co1 2.077(5) 4_546
O5 H1 0.78(7) .

loop_
_geom_torsion_atom_site_label_1
_geom_torsion_atom_site_label_2
_geom_torsion_atom_site_label_3
_geom_torsion_atom_site_label_4
_geom_torsion
_geom_torsion_site_symmetry_1
_geom_torsion_site_symmetry_4
O2 Co1 N1 C10 -42.5(6) . .
O3 Co1 N1 C10 -130.0(6) . .
O5 Co1 N1 C10 142.2(6) . .
O4 Co1 N1 C10 54.3(6) 4_556 .
N2 Co1 N1 C10 -97(5) . .
O2 Co1 N1 C6 122.4(6) . .
O3 Co1 N1 C6 34.8(6) . .
O5 Co1 N1 C6 -53.0(6) . .
O4 Co1 N1 C6 -140.8(6) 4_556 .
N2 Co1 N1 C6 68(5) . .
O2 Co1 N2 C15 167.1(6) . .
O3 Co1 N2 C15 -105.1(6) . .
O5 Co1 N2 C15 -17.5(6) . .
O4 Co1 N2 C15 70.3(6) 4_556 .
N1 Co1 N2 C15 -138(5) . .
O2 Co1 N2 C11 -9.1(6) . .
O3 Co1 N2 C11 78.6(6) . .
O5 Co1 N2 C11 166.3(6) . .
O4 Co1 N2 C11 -106.0(6) 4_556 .
N1 Co1 N2 C11 46(5) . .
C3 S1 C1 C2 8.6(7) . .
C3 S1 C1 C4 -174.0(5) . .
C4 C1 C2 C5 3.7(14) . .
S1 C1 C2 C5 -179.7(6) . .
C4 C1 C2 S2 -176.7(7) . .
S1 C1 C2 S2 -0.1(8) . .
C3 S2 C2 C1 -8.4(7) . .
C3 S2 C2 C5 171.2(5) . .
C1 S1 C3 C3 168.2(10) . 5_566
C1 S1 C3 S2 -13.9(5) . .
C2 S2 C3 C3 -168.2(10) . 5_566
C2 S2 C3 S1 13.9(5) . .
C2 C1 C4 O2 -24.2(13) . .
S1 C1 C4 O2 159.0(6) . .
C2 C1 C4 O1 157.3(8) . .
S1 C1 C4 O1 -19.4(9) . .
C1 C2 C5 O3 31.0(12) . .
S2 C2 C5 O3 -148.6(5) . .
C1 C2 C5 O4 -152.4(8) . .
S2 C2 C5 O4 28.0(8) . .
C10 N1 C6 C7 2.3(12) . .
Co1 N1 C6 C7 -163.4(6) . .
N1 C6 C7 C8 -1.0(13) . .
C6 C7 C8 C9 -1.0(12) . .
C6 C7 C8 C8 178.6(9) . 2_556
C7 C8 C9 C10 1.8(11) . .
C8 C8 C9 C10 -177.8(8) 2_556 .
C6 N1 C10 C9 -1.5(12) . .
Co1 N1 C10 C9 164.0(6) . .
C8 C9 C10 N1 -0.5(12) . .
C15 N2 C11 C12 2.3(11) . .
Co1 N2 C11 C12 178.8(6) . .
N2 C11 C12 C13 -2.5(12) . .
C11 C12 C13 C14 0.9(11) . .
C11 C12 C13 C13 -176.7(6) . 2_656
C12 C13 C14 C15 0.7(11) . .
C13 C13 C14 C15 178.3(5) 2_656 .
C11 N2 C15 C14 -0.5(10) . .
Co1 N2 C15 C14 -176.9(5) . .
C13 C14 C15 N2 -1.0(11) . .
O1 C4 O2 Co1 149.6(6) . .
C1 C4 O2 Co1 -28.7(11) . .
O3 Co1 O2 C4 62.1(7) . .
O5 Co1 O2 C4 53(3) . .
O4 Co1 O2 C4 -129.9(6) 4_556 .
N2 Co1 O2 C4 145.1(7) . .
N1 Co1 O2 C4 -32.9(7) . .
O4 C5 O3 Co1 -172.8(5) . .
C2 C5 O3 Co1 3.3(11) . .
O2 Co1 O3 C5 -45.9(7) . .
O5 Co1 O3 C5 133.4(7) . .
O4 Co1 O3 C5 -155.6(8) 4_556 .
N2 Co1 O3 C5 -134.3(7) . .
N1 Co1 O3 C5 44.3(7) . .
O3 C5 O4 Co1 30.8(10) . 4_546
C2 C5 O4 Co1 -145.5(5) . 4_546
O2 Co1 O5 C16 -149(2) . .
O3 Co1 O5 C16 -157.9(8) . .
O4 Co1 O5 C16 34.2(8) 4_556 .
N2 Co1 O5 C16 119.3(8) . .
N1 Co1 O5 C16 -62.8(8) . .
